data_7113239
loop_
_publ_author_name
'Sevryugina, Yulia'
'Hietsoi, Oleksandr'
'Petrukhina, Marina A.'

_publ_section_title
;
 Tetranuclear copper(I) clusters: impact of bridging carboxylate ligands
 on solid state structure and photoluminescence
;
_journal_coden_ASTM CHCOFS
_journal_issue 37
_journal_name_full
;
 Chemical Communications (Cambridge, United Kingdom)
;
_journal_page_first 3853
_journal_page_last 3855
_journal_paper_doi 10.1039/b707957e
_journal_year 2007
_chemical_formula_moiety
;
[Cu4 (O2 C C6 F5)2 (O2 C C F3)2]
;
_chemical_formula_sum 'C18 Cu4 F16 O8'
_chemical_formula_weight 902.34
_chemical_melting_point ?
_chemical_name_common
;bis-(pentafluorobenzoato-O,O')-bis-(trifluoroacetato-O,O')-
tetracopper(I,I,I,I)
;
_chemical_name_systematic
;
bis-(pentafluorobenzoato-O,O')-bis-(trifluoroacetato-O,O')-
tetracopper(I,I,I,I)
;
_space_group_IT_number 2
_symmetry_cell_setting triclinic
_symmetry_space_group_name_Hall '-P 1'
_symmetry_space_group_name_H-M 'P -1'
_atom_sites_solution_hydrogens na
_atom_sites_solution_primary direct
_atom_sites_solution_secondary difmap
_audit_creation_method SHELXL-97
_cell_angle_alpha 71.969(1)
_cell_angle_beta 74.374(1)
_cell_angle_gamma 70.565(1)
_cell_formula_units_Z 4
_cell_length_a 11.4301(8)
_cell_length_b 14.4443(11)
_cell_length_c 16.7589(12)
_cell_measurement_reflns_used 5905
_cell_measurement_temperature 173(2)
_cell_measurement_theta_max 22.59
_cell_measurement_theta_min 2.24
_cell_volume 2438.0(3)
_computing_cell_refinement 'SMART, SAINT'
_computing_data_collection SMART
_computing_data_reduction SAINT
_computing_molecular_graphics 'SHELXP-01 (Sheldrick, 2001)'
_computing_publication_material 'SHELXCIF-01 (Sheldrick, 2001)'
_computing_structure_refinement 'SHELXL-01 (Sheldrick, 2001)'
_computing_structure_solution 'SHELXS-01 (Sheldrick, 2001)'
_diffrn_ambient_temperature 173(2)
_diffrn_measured_fraction_theta_full 0.992
_diffrn_measured_fraction_theta_max 0.897
_diffrn_measurement_device_type 'Bruker SMART APEX CCD'
_diffrn_measurement_method '0.3 deg wide \w exposures'
_diffrn_radiation_monochromator graphite
_diffrn_radiation_source 'fine-focus sealed tube'
_diffrn_radiation_type MoK\a
_diffrn_radiation_wavelength 0.71073
_diffrn_reflns_av_R_equivalents 0.0449
_diffrn_reflns_av_sigmaI/netI 0.0871
_diffrn_reflns_limit_h_max 15
_diffrn_reflns_limit_h_min -15
_diffrn_reflns_limit_k_max 19
_diffrn_reflns_limit_k_min -19
_diffrn_reflns_limit_l_max 22
_diffrn_reflns_limit_l_min -22
_diffrn_reflns_number 21451
_diffrn_reflns_theta_full 25.00
_diffrn_reflns_theta_max 28.39
_diffrn_reflns_theta_min 1.54
_diffrn_standards_decay_% 0
_diffrn_standards_interval_count na
_diffrn_standards_interval_time na
_diffrn_standards_number 'none (area detector data)'
_exptl_absorpt_coefficient_mu 3.611
_exptl_absorpt_correction_T_max 0.8690
_exptl_absorpt_correction_T_min 0.8125
_exptl_absorpt_correction_type 'multi-scan (SADABS)'
_exptl_crystal_colour colorless
_exptl_crystal_density_diffrn 2.458
_exptl_crystal_density_meas ?
_exptl_crystal_density_method none
_exptl_crystal_description block
_exptl_crystal_F_000 1728
_exptl_crystal_size_max 0.06
_exptl_crystal_size_mid 0.05
_exptl_crystal_size_min 0.04
_refine_diff_density_max 0.905
_refine_diff_density_min -0.734
_refine_diff_density_rms 0.133
_refine_ls_extinction_coef noref
_refine_ls_extinction_method none
_refine_ls_goodness_of_fit_ref 0.961
_refine_ls_hydrogen_treatment none
_refine_ls_matrix_type full
_refine_ls_number_parameters 865
_refine_ls_number_reflns 10984
_refine_ls_number_restraints 72
_refine_ls_restrained_S_all 0.986
_refine_ls_R_factor_all 0.0992
_refine_ls_R_factor_gt 0.0538
_refine_ls_shift/su_max 0.000
_refine_ls_shift/su_mean 0.000
_refine_ls_structure_factor_coef Fsqd
_refine_ls_weighting_details 'calc w=1/[\s^2^(Fo^2^)+(0.0548P)^2^+0.0000P] where P=(Fo^2^+2Fc^2^)/3'
_refine_ls_weighting_scheme calc
_refine_ls_wR_factor_gt 0.1062
_refine_ls_wR_factor_ref 0.1241
_reflns_number_gt 6917
_reflns_number_total 10984
_reflns_threshold_expression >2sigma(I)
_cod_duplicate_entry 7102142
_cod_data_source_file b707957e.txt
_cod_data_source_block '[Cu4(O2CC6F5)2(O2CCF3)2]_(3)'
_cod_depositor_comments
;
The following automatic conversions were performed:

'_chemical_melting_point' value 'not measured' was changed to '?' -
the value is undefined or not given.

Automatic conversion script
Id: cif_fix_values 2281 2013-09-26 08:29:07Z andrius 

The following automatic conversions were performed:

'_exptl_crystal_density_meas' value 'not measured' was changed to '?'
- the value is perceived as not measured.

Automatic conversion script
Id: cif_fix_values 3008 2015-01-20 13:52:24Z robertas 
;
_cod_database_code 7113239

loop_
_symmetry_equiv_pos_as_xyz
'x, y, z'
'-x, -y, -z'

loop_
_atom_site_label
_atom_site_type_symbol
_atom_site_fract_x
_atom_site_fract_y
_atom_site_fract_z
_atom_site_U_iso_or_equiv
_atom_site_adp_type
_atom_site_occupancy
_atom_site_symmetry_multiplicity
_atom_site_calc_flag
_atom_site_refinement_flags
_atom_site_disorder_assembly
_atom_site_disorder_group
Cu1 Cu -0.00495(7) 0.32595(5) 0.00662(4) 0.02838(18) Uani 1 1 d . . .
Cu2 Cu 0.17251(8) 0.16101(5) -0.04992(4) 0.02988(19) Uani 1 1 d . . .
Cu3 Cu 0.22669(7) 0.24636(5) 0.05656(5) 0.02961(19) Uani 1 1 d . . .
Cu4 Cu 0.05910(7) 0.42398(6) 0.10299(5) 0.03081(19) Uani 1 1 d . . .
O1 O 0.0535(4) 0.3949(3) -0.1055(2) 0.0273(9) Uani 1 1 d . . .
O2 O -0.0805(4) 0.2665(3) 0.1163(2) 0.0310(10) Uani 1 1 d . B .
O3 O 0.1837(4) 0.2601(3) -0.1522(2) 0.0287(10) Uani 1 1 d . . .
O4 O 0.1609(4) 0.0578(3) 0.0485(2) 0.0345(10) Uani 1 1 d . . .
O5 O 0.3067(4) 0.3442(3) -0.0170(2) 0.0315(10) Uani 1 1 d . A .
O6 O 0.1876(4) 0.1335(3) 0.1380(2) 0.0314(10) Uani 1 1 d . . .
O7 O 0.1735(4) 0.4862(3) 0.0197(3) 0.0359(11) Uani 1 1 d . A .
O8 O -0.0371(4) 0.3518(3) 0.1922(3) 0.0346(11) Uani 1 1 d . B .
F1 F -0.0441(3) 0.5153(3) -0.2525(2) 0.0399(9) Uani 1 1 d . . .
F2 F 0.0234(4) 0.6348(3) -0.4051(3) 0.0557(12) Uani 1 1 d . . .
F3 F 0.2697(4) 0.6000(3) -0.4847(2) 0.0560(12) Uani 1 1 d . . .
F4 F 0.4473(4) 0.4460(3) -0.4089(2) 0.0484(10) Uani 1 1 d . . .
F5 F 0.3839(3) 0.3323(3) -0.2531(2) 0.0387(9) Uani 1 1 d . . .
F6 F -0.0090(4) -0.0495(3) 0.1402(3) 0.0494(10) Uani 1 1 d . . .
F7 F -0.0319(4) -0.2123(3) 0.2666(3) 0.0517(11) Uani 1 1 d . . .
F8 F 0.1139(4) -0.2818(3) 0.3872(2) 0.0559(12) Uani 1 1 d . . .
F9 F 0.2858(5) -0.1857(3) 0.3799(3) 0.0760(15) Uani 1 1 d . . .
F10 F 0.3139(4) -0.0244(3) 0.2524(3) 0.0609(12) Uani 1 1 d . . .
C1 C 0.1313(5) 0.3531(4) -0.1621(3) 0.0238(13) Uani 1 1 d . . .
C2 C 0.1677(6) 0.0622(4) 0.1210(4) 0.0299(14) Uani 1 1 d . . .
C3 C 0.2722(6) 0.4366(4) -0.0198(4) 0.0260(13) Uani 1 1 d . . .
C4 C -0.0800(6) 0.2874(4) 0.1830(4) 0.0290(14) Uani 1 1 d . . .
C5 C 0.1681(5) 0.4202(4) -0.2480(3) 0.0217(12) Uani 1 1 d . . .
C6 C 0.1496(6) -0.0280(4) 0.1926(4) 0.0275(14) Uani 1 1 d . . .
C7 C 0.3572(6) 0.5006(5) -0.0833(4) 0.0401(17) Uani 1 1 d D A 1
F11 F 0.3154(7) 0.5280(6) -0.1601(4) 0.0459(19) Uiso 0.65 1 d PD A 1
F12 F 0.4786(6) 0.4493(5) -0.0936(6) 0.045(2) Uiso 0.65 1 d PD A 1
F13 F 0.3444(8) 0.5843(5) -0.0623(6) 0.045(2) Uiso 0.65 1 d PD A 1
F11X F 0.388(4) 0.481(3) -0.1596(16) 0.066(13) Uiso 0.10 1 d PD A 2
F12X F 0.472(2) 0.457(2) -0.056(2) 0.031(9) Uiso 0.10 1 d PD A 2
F13X F 0.320(3) 0.5977(13) -0.093(2) 0.029(10) Uiso 0.10 1 d PD A 2
F11Y F 0.3149(16) 0.5625(13) -0.1504(10) 0.048(5) Uiso 0.25 1 d PD A 3
F12Y F 0.4659(12) 0.4452(10) -0.1203(9) 0.024(4) Uiso 0.25 1 d PD A 3
F13Y F 0.3762(18) 0.5620(13) -0.0408(11) 0.046(6) Uiso 0.25 1 d PD A 3
C8 C -0.1440(7) 0.2255(5) 0.2657(4) 0.0398(17) Uani 1 1 d D B 1
F14 F -0.2654(10) 0.2555(12) 0.2772(11) 0.040(4) Uiso 0.30 1 d PD B 1
F15 F -0.1035(16) 0.1281(8) 0.2595(10) 0.027(4) Uiso 0.30 1 d PD B 1
F16 F -0.1021(16) 0.2255(13) 0.3355(9) 0.054(7) Uiso 0.30 1 d PD B 1
F14X F -0.2556(10) 0.2210(11) 0.2685(11) 0.040(4) Uiso 0.35 1 d PD B 2
F15X F -0.0672(14) 0.1276(8) 0.2798(12) 0.042(5) Uiso 0.35 1 d PD B 2
F16X F -0.1381(16) 0.2494(11) 0.3364(6) 0.018(3) Uiso 0.35 1 d PD B 2
F14Y F -0.2731(9) 0.2467(11) 0.2523(8) 0.023(3) Uiso 0.35 1 d PD B 3
F15Y F -0.1006(18) 0.1289(8) 0.2814(13) 0.036(5) Uiso 0.35 1 d PD B 3
F16Y F -0.1799(13) 0.2697(10) 0.3302(8) 0.045(5) Uiso 0.35 1 d PD B 3
C9 C 0.0794(6) 0.4981(4) -0.2887(4) 0.0296(14) Uani 1 1 d . . .
C10 C 0.1111(7) 0.5593(4) -0.3681(4) 0.0347(16) Uani 1 1 d . . .
C11 C 0.2364(7) 0.5413(5) -0.4078(4) 0.0369(16) Uani 1 1 d . . .
C12 C 0.3258(6) 0.4640(5) -0.3685(4) 0.0306(14) Uani 1 1 d . . .
C13 C 0.2920(6) 0.4045(4) -0.2891(4) 0.0267(13) Uani 1 1 d . . .
C14 C 0.0659(6) -0.0806(4) 0.1978(4) 0.0308(14) Uani 1 1 d . . .
C15 C 0.0512(6) -0.1638(5) 0.2627(4) 0.0351(15) Uani 1 1 d . . .
C16 C 0.1259(7) -0.1987(5) 0.3240(4) 0.0385(17) Uani 1 1 d . . .
C17 C 0.2128(8) -0.1510(5) 0.3209(4) 0.0464(19) Uani 1 1 d . . .
C18 C 0.2245(7) -0.0661(5) 0.2548(4) 0.0359(16) Uani 1 1 d . . .
Cu5 Cu 0.25895(7) -0.00416(6) -0.29913(4) 0.02915(19) Uani 1 1 d . . .
Cu6 Cu 0.43401(7) -0.10143(6) -0.42202(5) 0.03086(19) Uani 1 1 d . . .
Cu7 Cu 0.50046(7) 0.02816(5) -0.36086(5) 0.02987(19) Uani 1 1 d . . .
Cu8 Cu 0.31098(8) 0.14278(5) -0.25557(4) 0.02992(19) Uani 1 1 d . . .
O9 O 0.1800(4) 0.0642(3) -0.3944(2) 0.0302(10) Uani 1 1 d . C .
O10 O 0.2967(4) -0.0780(3) -0.1914(2) 0.0318(10) Uani 1 1 d . . .
O11 O 0.3213(4) -0.0103(3) -0.4935(2) 0.0359(11) Uani 1 1 d . C .
O12 O 0.5259(4) -0.1973(3) -0.3414(2) 0.0309(10) Uani 1 1 d . D .
O13 O 0.4546(4) 0.1479(3) -0.4462(2) 0.0295(10) Uani 1 1 d . . .
O14 O 0.5650(4) -0.0923(3) -0.2831(3) 0.0329(10) Uani 1 1 d . D .
O15 O 0.3104(4) 0.2388(3) -0.3586(2) 0.0328(10) Uani 1 1 d . . .
O16 O 0.3107(4) 0.0504(3) -0.1492(2) 0.0307(10) Uani 1 1 d . . .
F23 F 0.5664(3) 0.2949(3) -0.5614(2) 0.0441(10) Uani 1 1 d . . .
F24 F 0.5188(4) 0.4521(3) -0.6955(2) 0.0558(12) Uani 1 1 d . . .
F25 F 0.2767(4) 0.5598(3) -0.7094(2) 0.0573(12) Uani 1 1 d . . .
F26 F 0.0839(4) 0.5099(3) -0.5880(2) 0.0505(11) Uani 1 1 d . . .
F27 F 0.1289(3) 0.3481(3) -0.4560(2) 0.0420(9) Uani 1 1 d . . .
F28 F 0.5139(3) -0.0570(3) -0.0616(2) 0.0364(9) Uani 1 1 d . . .
F29 F 0.5453(4) -0.1704(3) 0.0959(2) 0.0441(10) Uani 1 1 d . . .
F30 F 0.3877(4) -0.2858(3) 0.1879(2) 0.0462(10) Uani 1 1 d . . .
F31 F 0.1949(4) -0.2861(3) 0.1214(2) 0.0507(11) Uani 1 1 d . . .
F32 F 0.1556(4) -0.1661(3) -0.0324(2) 0.0470(10) Uani 1 1 d . . .
C19 C 0.2197(6) 0.0478(4) -0.4669(4) 0.0271(13) Uani 1 1 d . . .
C20 C 0.5639(6) -0.1762(5) -0.2881(4) 0.0281(14) Uani 1 1 d . . .
C21 C 0.3719(6) 0.2286(4) -0.4306(3) 0.0244(13) Uani 1 1 d . . .
C22 C 0.3118(5) -0.0402(4) -0.1382(3) 0.0243(13) Uani 1 1 d . . .
C23 C 0.1364(6) 0.1104(5) -0.5335(4) 0.0391(17) Uani 1 1 d D C 1
F17 F 0.1466(10) 0.0550(7) -0.5877(6) 0.036(2) Uiso 0.50 1 d PD C 1
F18 F 0.1844(11) 0.1923(7) -0.5793(8) 0.035(3) Uiso 0.50 1 d PD C 1
F19 F 0.0190(9) 0.1489(11) -0.5025(9) 0.034(4) Uiso 0.50 1 d PD C 1
F17X F 0.105(2) 0.0414(13) -0.5627(13) 0.038(6) Uiso 0.20 1 d PD C 2
F18X F 0.1765(18) 0.1693(14) -0.6030(10) 0.037(5) Uiso 0.20 1 d PD C 2
F19X F 0.0298(16) 0.1661(17) -0.4968(15) 0.031(8) Uiso 0.20 1 d PD C 2
F17Y F 0.1681(14) 0.0834(11) -0.6052(8) 0.040(4) Uiso 0.30 1 d PD C 3
F18Y F 0.167(2) 0.2023(13) -0.5623(14) 0.074(10) Uiso 0.30 1 d PD C 3
F19Y F 0.0158(11) 0.1207(13) -0.4994(11) 0.039(5) Uiso 0.30 1 d PD C 3
C24 C 0.6213(7) -0.2667(5) -0.2193(4) 0.0364(16) Uani 1 1 d D D 1
F20 F 0.5693(9) -0.2512(7) -0.1418(4) 0.034(2) Uiso 0.55 1 d PD D 1
F21 F 0.7481(7) -0.2763(8) -0.2299(6) 0.043(2) Uiso 0.55 1 d PD D 1
F22 F 0.6134(10) -0.3550(5) -0.2219(6) 0.046(2) Uiso 0.55 1 d PD D 1
F20X F 0.6116(14) -0.2419(10) -0.1482(7) 0.034(4) Uiso 0.30 1 d PD D 2
F21X F 0.7378(11) -0.3097(11) -0.2439(9) 0.046(4) Uiso 0.30 1 d PD D 2
F22X F 0.5566(13) -0.3401(9) -0.2022(8) 0.035(3) Uiso 0.30 1 d PD D 2
F20Y F 0.547(2) -0.282(2) -0.1437(12) 0.047(9) Uiso 0.15 1 d PD D 3
F21Y F 0.728(2) -0.253(2) -0.206(2) 0.051(10) Uiso 0.15 1 d PD D 3
F22Y F 0.677(2) -0.3528(13) -0.2460(13) 0.022(5) Uiso 0.15 1 d PD D 3
C25 C 0.3483(6) 0.3169(4) -0.5045(3) 0.0271(14) Uani 1 1 d . . .
C26 C 0.3342(6) -0.1087(4) -0.0523(3) 0.0247(13) Uani 1 1 d . . .
C27 C 0.4460(6) 0.3458(5) -0.5666(4) 0.0284(14) Uani 1 1 d . . .
C28 C 0.4232(6) 0.4278(5) -0.6358(4) 0.0339(15) Uani 1 1 d . . .
C29 C 0.3011(7) 0.4819(5) -0.6426(4) 0.0379(17) Uani 1 1 d . . .
C30 C 0.2022(6) 0.4548(5) -0.5801(4) 0.0343(15) Uani 1 1 d . . .
C31 C 0.2265(6) 0.3743(4) -0.5132(4) 0.0285(14) Uani 1 1 d . . .
C32 C 0.4312(5) -0.1103(4) -0.0169(4) 0.0252(13) Uani 1 1 d . . .
C33 C 0.4504(6) -0.1698(5) 0.0635(4) 0.0312(14) Uani 1 1 d . . .
C34 C 0.3709(6) -0.2292(4) 0.1092(4) 0.0326(15) Uani 1 1 d . . .
C35 C 0.2731(6) -0.2292(4) 0.0757(4) 0.0320(15) Uani 1 1 d . . .
C36 C 0.2547(6) -0.1687(5) -0.0038(4) 0.0289(14) Uani 1 1 d . . .

loop_
_atom_site_aniso_label
_atom_site_aniso_U_11
_atom_site_aniso_U_22
_atom_site_aniso_U_33
_atom_site_aniso_U_23
_atom_site_aniso_U_13
_atom_site_aniso_U_12
Cu1 0.0350(4) 0.0285(4) 0.0203(4) -0.0066(3) -0.0006(3) -0.0097(3)
Cu2 0.0458(5) 0.0223(4) 0.0173(4) -0.0035(3) -0.0015(3) -0.0085(3)
Cu3 0.0361(5) 0.0226(4) 0.0268(4) -0.0028(3) -0.0039(3) -0.0082(3)
Cu4 0.0368(5) 0.0276(4) 0.0273(4) -0.0095(3) 0.0057(3) -0.0145(3)
O1 0.036(2) 0.021(2) 0.023(2) -0.0082(17) -0.0028(18) -0.0055(18)
O2 0.040(3) 0.032(2) 0.024(2) -0.0098(19) 0.0017(19) -0.016(2)
O3 0.041(3) 0.019(2) 0.019(2) -0.0081(17) -0.0026(18) 0.0007(18)
O4 0.053(3) 0.025(2) 0.019(2) -0.0033(18) 0.001(2) -0.011(2)
O5 0.035(3) 0.020(2) 0.029(2) -0.0046(18) 0.0003(19) -0.0008(19)
O6 0.039(3) 0.026(2) 0.027(2) -0.0043(19) -0.0024(19) -0.010(2)
O7 0.034(3) 0.030(2) 0.038(3) -0.016(2) 0.011(2) -0.011(2)
O8 0.045(3) 0.029(2) 0.032(2) -0.013(2) 0.007(2) -0.020(2)
F1 0.038(2) 0.037(2) 0.034(2) -0.0086(17) -0.0121(17) 0.0067(17)
F2 0.080(3) 0.027(2) 0.048(2) 0.0065(18) -0.033(2) 0.003(2)
F3 0.096(3) 0.046(2) 0.027(2) 0.0082(18) -0.012(2) -0.035(2)
F4 0.046(2) 0.064(3) 0.035(2) -0.014(2) 0.0101(19) -0.027(2)
F5 0.032(2) 0.042(2) 0.035(2) -0.0051(17) -0.0099(17) -0.0028(17)
F6 0.044(2) 0.048(3) 0.050(2) 0.007(2) -0.019(2) -0.014(2)
F7 0.046(3) 0.043(2) 0.063(3) -0.001(2) -0.003(2) -0.025(2)
F8 0.091(3) 0.036(2) 0.034(2) 0.0063(18) -0.005(2) -0.027(2)
F9 0.130(5) 0.056(3) 0.055(3) 0.020(2) -0.059(3) -0.040(3)
F10 0.085(3) 0.053(3) 0.059(3) 0.009(2) -0.035(2) -0.041(3)
C1 0.028(3) 0.025(3) 0.018(3) -0.005(2) -0.001(2) -0.009(3)
C2 0.029(4) 0.024(3) 0.026(3) -0.007(3) 0.003(3) 0.000(3)
C3 0.026(3) 0.025(3) 0.025(3) -0.007(3) -0.003(3) -0.006(3)
C4 0.030(4) 0.024(3) 0.028(3) -0.003(3) 0.002(3) -0.010(3)
C5 0.030(3) 0.020(3) 0.017(3) -0.005(2) -0.006(2) -0.006(3)
C6 0.036(4) 0.019(3) 0.021(3) -0.005(2) 0.001(3) -0.005(3)
C7 0.029(4) 0.042(4) 0.045(4) -0.015(3) 0.009(3) -0.012(3)
C8 0.052(5) 0.042(4) 0.031(4) -0.014(3) 0.006(3) -0.025(4)
C9 0.036(4) 0.022(3) 0.029(3) -0.011(3) -0.004(3) -0.003(3)
C10 0.060(5) 0.016(3) 0.029(3) -0.001(3) -0.021(3) -0.005(3)
C11 0.062(5) 0.030(4) 0.020(3) -0.003(3) -0.006(3) -0.019(3)
C12 0.036(4) 0.038(4) 0.021(3) -0.009(3) 0.000(3) -0.016(3)
C13 0.035(4) 0.026(3) 0.022(3) -0.009(3) -0.006(3) -0.007(3)
C14 0.033(4) 0.025(3) 0.024(3) -0.001(3) -0.002(3) -0.002(3)
C15 0.034(4) 0.031(4) 0.035(4) -0.009(3) 0.006(3) -0.011(3)
C16 0.054(5) 0.022(3) 0.027(3) 0.005(3) 0.001(3) -0.012(3)
C17 0.074(6) 0.037(4) 0.028(4) 0.003(3) -0.019(4) -0.017(4)
C18 0.051(4) 0.027(3) 0.032(4) -0.002(3) -0.012(3) -0.014(3)
Cu5 0.0372(5) 0.0303(4) 0.0202(4) -0.0070(3) -0.0068(3) -0.0075(3)
Cu6 0.0355(5) 0.0302(4) 0.0255(4) -0.0103(3) -0.0120(3) 0.0011(3)
Cu7 0.0367(5) 0.0241(4) 0.0271(4) -0.0056(3) -0.0094(3) -0.0038(3)
Cu8 0.0450(5) 0.0228(4) 0.0175(4) -0.0032(3) -0.0039(3) -0.0066(3)
O9 0.033(2) 0.030(2) 0.024(2) -0.0071(18) -0.0047(18) -0.0033(19)
O10 0.044(3) 0.030(2) 0.023(2) -0.0095(19) -0.0076(19) -0.008(2)
O11 0.038(3) 0.039(3) 0.024(2) -0.011(2) -0.0106(19) 0.005(2)
O12 0.040(3) 0.029(2) 0.025(2) -0.0079(19) -0.0139(19) -0.004(2)
O13 0.036(3) 0.025(2) 0.024(2) -0.0064(18) -0.0064(18) -0.0019(19)
O14 0.040(3) 0.026(2) 0.033(2) -0.0063(19) -0.013(2) -0.006(2)
O15 0.051(3) 0.023(2) 0.018(2) -0.0065(17) 0.0003(19) -0.005(2)
O16 0.051(3) 0.018(2) 0.019(2) -0.0018(17) -0.0085(19) -0.0055(19)
F23 0.034(2) 0.054(3) 0.041(2) -0.013(2) 0.0018(17) -0.0129(19)
F24 0.071(3) 0.061(3) 0.036(2) -0.009(2) 0.014(2) -0.042(2)
F25 0.093(3) 0.034(2) 0.031(2) 0.0103(18) -0.011(2) -0.018(2)
F26 0.055(3) 0.037(2) 0.045(2) 0.0013(19) -0.015(2) 0.001(2)
F27 0.035(2) 0.036(2) 0.042(2) 0.0020(18) -0.0011(18) -0.0082(18)
F28 0.036(2) 0.040(2) 0.0313(19) 0.0002(17) -0.0059(16) -0.0166(18)
F29 0.041(2) 0.048(2) 0.040(2) -0.0036(19) -0.0182(18) -0.0067(19)
F30 0.060(3) 0.042(2) 0.0241(19) 0.0079(17) -0.0136(18) -0.008(2)
F31 0.066(3) 0.051(3) 0.036(2) 0.0026(19) -0.002(2) -0.036(2)
F32 0.055(3) 0.059(3) 0.039(2) -0.003(2) -0.0150(19) -0.033(2)
C19 0.027(3) 0.028(3) 0.027(3) -0.008(3) -0.008(3) -0.006(3)
C20 0.030(4) 0.027(3) 0.025(3) -0.008(3) -0.003(3) -0.006(3)
C21 0.033(4) 0.020(3) 0.021(3) -0.007(2) -0.003(3) -0.009(3)
C22 0.020(3) 0.026(3) 0.022(3) -0.008(3) 0.001(2) -0.001(2)
C23 0.036(4) 0.046(4) 0.030(4) -0.019(3) -0.006(3) 0.005(3)
C24 0.051(5) 0.038(4) 0.024(3) -0.013(3) -0.014(3) -0.005(3)
C25 0.045(4) 0.021(3) 0.014(3) -0.007(2) -0.001(3) -0.009(3)
C26 0.034(4) 0.015(3) 0.021(3) -0.005(2) -0.005(3) 0.000(2)
C27 0.037(4) 0.033(3) 0.019(3) -0.013(3) 0.003(3) -0.014(3)
C28 0.046(4) 0.034(4) 0.024(3) -0.014(3) 0.006(3) -0.020(3)
C29 0.064(5) 0.023(3) 0.020(3) 0.000(3) -0.005(3) -0.010(3)
C30 0.040(4) 0.032(4) 0.027(3) -0.005(3) -0.005(3) -0.008(3)
C31 0.034(4) 0.024(3) 0.024(3) 0.000(3) -0.006(3) -0.008(3)
C32 0.028(3) 0.022(3) 0.023(3) -0.005(2) -0.001(2) -0.007(3)
C33 0.028(4) 0.033(4) 0.030(3) -0.010(3) -0.009(3) -0.001(3)
C34 0.043(4) 0.023(3) 0.022(3) -0.005(3) -0.009(3) 0.004(3)
C35 0.045(4) 0.019(3) 0.027(3) -0.002(3) -0.003(3) -0.008(3)
C36 0.036(4) 0.030(3) 0.024(3) -0.008(3) -0.007(3) -0.010(3)

loop_
_atom_type_symbol
_atom_type_description
_atom_type_scat_dispersion_real
_atom_type_scat_dispersion_imag
_atom_type_scat_source
C C 0.0033 0.0016 'International Tables Vol C Tables 4.2.6.8 and 6.1.1.4'
O O 0.0106 0.0060 'International Tables Vol C Tables 4.2.6.8 and 6.1.1.4'
F F 0.0171 0.0103 'International Tables Vol C Tables 4.2.6.8 and 6.1.1.4'
Cu Cu 0.3201 1.2651 'International Tables Vol C Tables 4.2.6.8 and 6.1.1.4'

loop_
_geom_angle_atom_site_label_1
_geom_angle_atom_site_label_2
_geom_angle_atom_site_label_3
_geom_angle
_geom_angle_site_symmetry_1
_geom_angle_site_symmetry_3
_geom_angle_publ_flag
O2 Cu1 O1 173.80(18) . . y
O2 Cu1 O7 100.03(15) . 2_565 y
O1 Cu1 O7 74.45(14) . 2_565 y
O2 Cu1 Cu3 89.42(13) . . y
O1 Cu1 Cu3 96.50(12) . . y
O7 Cu1 Cu3 135.09(10) 2_565 . y
O2 Cu1 Cu2 103.44(13) . . y
O1 Cu1 Cu2 81.28(11) . . y
O7 Cu1 Cu2 152.73(9) 2_565 . y
Cu3 Cu1 Cu2 59.28(3) . . y
O2 Cu1 Cu4 80.53(12) . . y
O1 Cu1 Cu4 100.69(12) . . y
O7 Cu1 Cu4 77.15(9) 2_565 . y
Cu3 Cu1 Cu4 61.15(3) . . y
Cu2 Cu1 Cu4 120.19(4) . . y
O4 Cu2 O3 176.88(17) . . y
O4 Cu2 O16 97.01(15) . . y
O3 Cu2 O16 80.54(14) . . y
O4 Cu2 Cu3 82.35(13) . . y
O3 Cu2 Cu3 100.72(12) . . y
O16 Cu2 Cu3 132.42(10) . . y
O4 Cu2 Cu1 100.81(13) . . y
O3 Cu2 Cu1 81.33(11) . . y
O16 Cu2 Cu1 160.07(9) . . y
Cu3 Cu2 Cu1 59.61(3) . . y
O4 Cu2 Cu4 94.44(12) . . y
O3 Cu2 Cu4 88.54(11) . . y
O16 Cu2 Cu4 156.47(10) . . y
Cu3 Cu2 Cu4 29.89(2) . . y
Cu1 Cu2 Cu4 29.96(2) . . y
O6 Cu3 O5 165.26(18) . . y
O6 Cu3 Cu2 81.79(13) . . y
O5 Cu3 Cu2 104.79(13) . . y
O6 Cu3 Cu1 95.94(13) . . y
O5 Cu3 Cu1 98.78(13) . . y
Cu2 Cu3 Cu1 61.11(3) . . y
O6 Cu3 Cu4 108.86(13) . . y
O5 Cu3 Cu4 79.34(12) . . y
Cu2 Cu3 Cu4 121.19(4) . . y
Cu1 Cu3 Cu4 60.33(3) . . y
O8 Cu4 O7 172.7(2) . . y
O8 Cu4 O1 103.61(16) . 2_565 y
O7 Cu4 O1 80.87(15) . 2_565 y
O8 Cu4 Cu1 82.39(13) . . y
O7 Cu4 Cu1 100.33(13) . . y
O1 Cu4 Cu1 121.04(9) 2_565 . y
O8 Cu4 Cu3 92.76(13) . . y
O7 Cu4 Cu3 83.06(13) . . y
O1 Cu4 Cu3 163.50(9) 2_565 . y
Cu1 Cu4 Cu3 58.53(3) . . y
O8 Cu4 Cu2 90.01(12) . . y
O7 Cu4 Cu2 89.17(12) . . y
O1 Cu4 Cu2 146.54(9) 2_565 . y
Cu1 Cu4 Cu2 29.84(2) . . y
Cu3 Cu4 Cu2 28.92(2) . . y
C1 O1 Cu1 125.1(4) . . n
C4 O2 Cu1 124.3(4) . . n
C1 O3 Cu2 126.3(4) . . n
C1 O3 Cu8 134.5(3) . . n
Cu2 O3 Cu8 98.85(15) . . n
C2 O4 Cu2 124.3(4) . . n
C3 O5 Cu3 126.5(4) . . n
C2 O6 Cu3 124.5(4) . . n
C3 O7 Cu4 122.1(4) . . n
C4 O8 Cu4 122.9(4) . . n
O3 C1 O1 125.4(5) . . n
O3 C1 C5 116.7(5) . . n
O1 C1 C5 117.9(5) . . n
O6 C2 O4 126.3(6) . . n
O6 C2 C6 118.3(5) . . n
O4 C2 C6 115.3(5) . . n
O5 C3 O7 128.8(6) . . n
O5 C3 C7 116.6(5) . . n
O7 C3 C7 114.5(5) . . n
O2 C4 O8 129.5(6) . . n
O2 C4 C8 114.6(5) . . n
O8 C4 C8 115.9(5) . . n
C13 C5 C9 117.7(5) . . n
C13 C5 C1 120.8(5) . . n
C9 C5 C1 121.5(5) . . n
C14 C6 C18 116.6(6) . . n
C14 C6 C2 123.1(5) . . n
C18 C6 C2 120.2(6) . . n
F13 C7 F12 109.1(8) . . n
F13 C7 F11 107.5(8) . . n
F12 C7 F11 109.5(7) . . n
F13 C7 C3 112.9(6) . . n
F12 C7 C3 112.6(6) . . n
F11 C7 C3 105.0(6) . . n
F14 C8 F15 109.8(11) . . n
F14 C8 F16 110.6(11) . . n
F15 C8 F16 105.5(11) . . n
F14 C8 C4 113.1(10) . . n
F15 C8 C4 106.6(8) . . n
F16 C8 C4 110.8(9) . . n
F1 C9 C5 120.3(5) . . n
F1 C9 C10 117.3(5) . . n
C5 C9 C10 122.3(6) . . n
F2 C10 C11 120.6(6) . . n
F2 C10 C9 120.8(6) . . n
C11 C10 C9 118.6(6) . . n
F3 C11 C12 120.4(6) . . n
F3 C11 C10 119.7(6) . . n
C12 C11 C10 119.9(6) . . n
F4 C12 C11 119.3(6) . . n
F4 C12 C13 120.3(6) . . n
C11 C12 C13 120.4(6) . . n
F5 C13 C5 121.4(5) . . n
F5 C13 C12 117.6(5) . . n
C5 C13 C12 121.0(6) . . n
F6 C14 C15 116.7(6) . . n
F6 C14 C6 120.5(5) . . n
C15 C14 C6 122.8(6) . . n
F7 C15 C14 121.3(6) . . n
F7 C15 C16 119.6(6) . . n
C14 C15 C16 119.0(6) . . n
F8 C16 C17 119.8(6) . . n
F8 C16 C15 119.4(6) . . n
C17 C16 C15 120.8(6) . . n
F9 C17 C16 120.6(6) . . n
F9 C17 C18 120.5(7) . . n
C16 C17 C18 118.9(6) . . n
F10 C18 C6 121.3(6) . . n
F10 C18 C17 116.8(6) . . n
C6 C18 C17 121.9(6) . . n
O10 Cu5 O9 165.21(19) . . n
O10 Cu5 Cu8 81.85(13) . . n
O9 Cu5 Cu8 104.78(13) . . n
O10 Cu5 Cu6 108.14(12) . . n
O9 Cu5 Cu6 80.43(12) . . n
Cu8 Cu5 Cu6 119.43(4) . . n
O10 Cu5 Cu7 92.87(13) . . n
O9 Cu5 Cu7 101.91(13) . . n
Cu8 Cu5 Cu7 60.98(3) . . n
Cu6 Cu5 Cu7 58.99(3) . . n
O12 Cu6 O11 171.96(19) . . n
O12 Cu6 O13 103.33(15) . 2_654 n
O11 Cu6 O13 81.44(15) . 2_654 n
O12 Cu6 Cu7 81.06(12) . . n
O11 Cu6 Cu7 102.05(14) . . n
O13 Cu6 Cu7 121.89(10) 2_654 . n
O12 Cu6 Cu5 93.18(12) . . n
O11 Cu6 Cu5 82.11(12) . . n
O13 Cu6 Cu5 163.48(10) 2_654 . n
Cu7 Cu6 Cu5 60.53(3) . . n
O12 Cu6 Cu8 90.99(12) . . n
O11 Cu6 Cu8 88.12(12) . . n
O13 Cu6 Cu8 147.55(10) 2_654 . n
Cu7 Cu6 Cu8 31.32(2) . . n
Cu5 Cu6 Cu8 29.75(2) . . n
O14 Cu7 O13 173.46(19) . . n
O14 Cu7 O11 101.53(16) . 2_654 n
O13 Cu7 O11 72.51(15) . 2_654 n
O14 Cu7 Cu6 82.62(13) . . n
O13 Cu7 Cu6 98.41(12) . . n
O11 Cu7 Cu6 77.36(10) 2_654 . n
O14 Cu7 Cu8 103.26(13) . . n
O13 Cu7 Cu8 82.03(12) . . n
O11 Cu7 Cu8 152.33(9) 2_654 . n
Cu6 Cu7 Cu8 117.85(4) . . n
O14 Cu7 Cu5 88.93(14) . . n
O13 Cu7 Cu5 97.21(13) . . n
O11 Cu7 Cu5 134.90(10) 2_654 . n
Cu6 Cu7 Cu5 60.47(3) . . n
Cu8 Cu7 Cu5 57.91(3) . . n
O15 Cu8 O16 177.46(17) . . n
O15 Cu8 O3 99.50(15) . . n
O16 Cu8 O3 78.21(14) . . n
O15 Cu8 Cu5 99.70(13) . . n
O16 Cu8 Cu5 82.72(12) . . n
O3 Cu8 Cu5 132.64(10) . . n
O15 Cu8 Cu7 80.44(12) . . n
O16 Cu8 Cu7 101.50(12) . . n
O3 Cu8 Cu7 165.43(10) . . n
Cu5 Cu8 Cu7 61.11(3) . . n
O15 Cu8 Cu6 86.03(12) . . n
O16 Cu8 Cu6 96.48(12) . . n
O3 Cu8 Cu6 163.40(10) . . n
Cu5 Cu8 Cu6 30.83(2) . . n
Cu7 Cu8 Cu6 30.82(2) . . n
C19 O9 Cu5 125.6(4) . . n
C22 O10 Cu5 124.1(4) . . n
C19 O11 Cu6 123.2(4) . . n
C20 O12 Cu6 124.1(4) . . n
C21 O13 Cu7 123.6(4) . . n
C21 O13 Cu6 131.8(3) . 2_654 n
Cu7 O13 Cu6 104.20(16) . 2_654 n
C20 O14 Cu7 121.9(4) . . n
C21 O15 Cu8 128.5(4) . . n
C22 O16 Cu8 122.9(4) . . n
C22 O16 Cu2 123.7(4) . . n
Cu8 O16 Cu2 101.93(16) . . n
O9 C19 O11 128.4(5) . . n
O9 C19 C23 116.1(5) . . n
O11 C19 C23 115.4(5) . . n
O12 C20 O14 129.5(6) . . n
O12 C20 C24 115.8(5) . . n
O14 C20 C24 114.7(5) . . n
O15 C21 O13 125.2(5) . . n
O15 C21 C25 117.7(5) . . n
O13 C21 C25 117.0(5) . . n
O10 C22 O16 126.6(5) . . n
O10 C22 C26 117.6(5) . . n
O16 C22 C26 115.8(5) . . n
F19 C23 F17 111.3(10) . . n
F19 C23 F18 105.8(9) . . n
F17 C23 F18 108.4(9) . . n
F19 C23 C19 115.1(8) . . n
F17 C23 C19 109.5(6) . . n
F18 C23 C19 106.5(7) . . n
F22 C24 F20 109.4(8) . . n
F22 C24 F21 105.8(8) . . n
F20 C24 F21 106.6(8) . . n
F22 C24 C20 114.5(6) . . n
F20 C24 C20 110.7(6) . . n
F21 C24 C20 109.5(6) . . n
C31 C25 C27 117.4(5) . . n
C31 C25 C21 120.7(5) . . n
C27 C25 C21 122.0(6) . . n
C32 C26 C36 117.5(5) . . n
C32 C26 C22 121.0(5) . . n
C36 C26 C22 121.4(5) . . n
F23 C27 C25 120.6(5) . . n
F23 C27 C28 117.7(5) . . n
C25 C27 C28 121.7(6) . . n
F24 C28 C29 120.6(6) . . n
F24 C28 C27 120.2(6) . . n
C29 C28 C27 119.2(6) . . n
F25 C29 C28 120.3(6) . . n
F25 C29 C30 119.8(6) . . n
C28 C29 C30 119.9(6) . . n
F26 C30 C31 121.5(6) . . n
F26 C30 C29 118.5(6) . . n
C31 C30 C29 120.0(6) . . n
F27 C31 C30 118.4(6) . . n
F27 C31 C25 119.6(5) . . n
C30 C31 C25 121.9(6) . . n
F28 C32 C26 120.4(5) . . n
F28 C32 C33 117.6(5) . . n
C26 C32 C33 122.0(6) . . n
F29 C33 C34 120.3(6) . . n
F29 C33 C32 120.7(6) . . n
C34 C33 C32 119.0(6) . . n
F30 C34 C33 119.3(6) . . n
F30 C34 C35 120.3(6) . . n
C33 C34 C35 120.5(6) . . n
F31 C35 C36 120.3(6) . . n
F31 C35 C34 120.0(6) . . n
C36 C35 C34 119.7(6) . . n
F32 C36 C35 118.3(6) . . n
F32 C36 C26 120.2(5) . . n
C35 C36 C26 121.4(6) . . n

loop_
_geom_bond_atom_site_label_1
_geom_bond_atom_site_label_2
_geom_bond_distance
_geom_bond_site_symmetry_2
_geom_bond_publ_flag
Cu1 O2 1.878(4) . y
Cu1 O1 1.891(4) . y
Cu1 O7 2.740(4) 2_565 y
Cu1 Cu3 2.7577(11) . y
Cu1 Cu2 2.799(1) . y
Cu1 Cu4 2.8093(10) . y
Cu2 O4 1.858(4) . y
Cu2 O3 1.868(4) . y
Cu2 O16 2.523(4) . y
Cu2 Cu3 2.7483(10) . y
Cu2 Cu4 4.8616(10) . y
Cu3 O6 1.870(4) . y
Cu3 O5 1.878(4) . y
Cu3 Cu4 2.8319(10) . y
Cu4 O8 1.856(4) . y
Cu4 O7 1.868(4) . y
Cu4 O1 2.511(4) 2_565 y
O1 C1 1.263(6) . n
O2 C4 1.248(7) . n
O3 C1 1.253(6) . n
O3 Cu8 2.610(4) . y
O4 C2 1.261(7) . n
O5 C3 1.249(6) . n
O6 C2 1.252(7) . n
O7 C3 1.256(7) . n
O8 C4 1.248(7) . n
F1 C9 1.349(7) . n
F2 C10 1.329(7) . n
F3 C11 1.342(7) . n
F4 C12 1.348(7) . n
F5 C13 1.333(6) . n
F6 C14 1.338(7) . n
F7 C15 1.334(7) . n
F8 C16 1.350(7) . n
F9 C17 1.336(8) . n
F10 C18 1.335(7) . n
C1 C5 1.507(7) . n
C2 C6 1.503(8) . n
C3 C7 1.537(8) . n
C4 C8 1.542(8) . n
C5 C13 1.373(8) . n
C5 C9 1.378(8) . n
C6 C14 1.378(9) . n
C6 C18 1.391(8) . n
C7 F13 1.313(8) . n
C7 F12 1.331(8) . n
C7 F11 1.389(9) . n
C8 F14 1.287(12) . n
C8 F15 1.355(11) . n
C8 F16 1.378(12) . n
C9 C10 1.382(8) . n
C10 C11 1.381(9) . n
C11 C12 1.369(9) . n
C12 C13 1.377(8) . n
C14 C15 1.371(8) . n
C15 C16 1.380(9) . n
C16 C17 1.366(10) . n
C17 C18 1.392(9) . n
Cu5 O10 1.872(4) . y
Cu5 O9 1.884(4) . y
Cu5 Cu8 2.7247(11) . y
Cu5 Cu6 2.8142(10) . y
Cu5 Cu7 2.8158(11) . y
Cu6 O12 1.868(4) . y
Cu6 O11 1.885(4) . y
Cu6 O13 2.405(4) 2_654 y
Cu6 Cu7 2.7721(11) . y
Cu6 Cu8 4.7831(10) . y
Cu7 O14 1.879(4) . y
Cu7 O13 1.892(4) . y
Cu7 O11 2.745(4) 2_654 y
Cu7 Cu8 2.8122(10) . y
Cu8 O15 1.850(4) . y
Cu8 O16 1.867(4) . y
O9 C19 1.244(6) . n
O10 C22 1.253(6) . n
O11 C19 1.248(7) . n
O12 C20 1.242(7) . n
O13 C21 1.282(6) . n
O13 Cu6 2.405(4) 2_654 n
O14 C20 1.244(7) . n
O15 C21 1.247(6) . n
O16 C22 1.259(7) . n
F23 C27 1.340(7) . n
F24 C28 1.329(7) . n
F25 C29 1.333(7) . n
F26 C30 1.339(7) . n
F27 C31 1.338(7) . n
F28 C32 1.339(6) . n
F29 C33 1.334(7) . n
F30 C34 1.345(6) . n
F31 C35 1.339(7) . n
F32 C36 1.329(7) . n
C19 C23 1.531(8) . n
C20 C24 1.541(8) . n
C21 C25 1.485(8) . n
C22 C26 1.506(8) . n
C23 F19 1.300(10) . n
C23 F17 1.345(9) . n
C23 F18 1.390(10) . n
C24 F22 1.323(9) . n
C24 F20 1.329(8) . n
C24 F21 1.377(9) . n
C25 C31 1.383(8) . n
C25 C27 1.385(8) . n
C26 C32 1.381(8) . n
C26 C36 1.388(8) . n
C27 C28 1.387(8) . n
C28 C29 1.370(9) . n
C29 C30 1.389(9) . n
C30 C31 1.354(8) . n
C32 C33 1.386(8) . n
C33 C34 1.373(9) . n
C34 C35 1.380(9) . n
C35 C36 1.375(8) . n
